data_1518153
loop_
_publ_author_name
'Zhan, Gu'
'He, Qing'
'Yuan, Xin'
'Chen, Ying-Chun'

_publ_section_title
;
 Asymmetric direct vinylogous Michael additions of allyl alkyl ketones to
 maleimides through dienamine catalysis.
;
_journal_issue 22
_journal_name_full 'Organic letters'
_journal_page_first 6000
_journal_page_last 6003
_journal_paper_doi 10.1021/ol503017h
_journal_volume 16
_journal_year 2014
_chemical_absolute_configuration ad
_chemical_formula_sum 'C20 H22 Br N O3'
_chemical_formula_weight 404.29
_chemical_name_systematic
;
 ?
;
_space_group_crystal_system monoclinic
_space_group_IT_number 4
_space_group_name_Hall 'P 2yb'
_space_group_name_H-M_alt 'P 1 21 1'
_symmetry_space_group_name_Hall 'P 2yb'
_symmetry_space_group_name_H-M 'P 1 21 1'
_atom_sites_solution_hydrogens geom
_audit_creation_method SHELXL-2013
_cell_angle_alpha 90
_cell_angle_beta 104.578(2)
_cell_angle_gamma 90
_cell_formula_units_Z 4
_cell_length_a 16.5841(3)
_cell_length_b 6.43100(10)
_cell_length_c 18.0484(4)
_cell_measurement_reflns_used 8050
_cell_measurement_temperature 291(2)
_cell_measurement_theta_max 69.4640
_cell_measurement_theta_min 3.2340
_cell_volume 1862.93(6)
_computing_cell_refinement 'CrysAlisPro (Agilent Technologies)'
_computing_data_collection 'CrysAlisPro (Agilent Technologies)'
_computing_data_reduction 'CrysAlisPro (Agilent Technologies)'
_computing_molecular_graphics 'Ortep-3 (L. J. Farrugia, 2001)'
_computing_publication_material SHELXL-2013
_computing_structure_refinement 'SHELXL-2013 (Sheldrick, 2013)'
_computing_structure_solution 'SHELXS-97 (Sheldrick, 1997)'
_diffrn_ambient_temperature 291(2)
_diffrn_detector_area_resol_mean 15.9149
_diffrn_measured_fraction_theta_full 0.995
_diffrn_measured_fraction_theta_max 0.985
_diffrn_measurement_device_type 'Gemini S Ultra, Agilent Technologies'
_diffrn_measurement_method '\w scans'
_diffrn_radiation_type CuK\a
_diffrn_radiation_wavelength 1.54184
_diffrn_reflns_av_R_equivalents 0.0225
_diffrn_reflns_av_unetI/netI 0.0244
_diffrn_reflns_Laue_measured_fraction_full 0.995
_diffrn_reflns_Laue_measured_fraction_max 0.985
_diffrn_reflns_limit_h_max 19
_diffrn_reflns_limit_h_min -19
_diffrn_reflns_limit_k_max 7
_diffrn_reflns_limit_k_min -7
_diffrn_reflns_limit_l_max 21
_diffrn_reflns_limit_l_min -20
_diffrn_reflns_number 17056
_diffrn_reflns_point_group_measured_fraction_full 0.940
_diffrn_reflns_point_group_measured_fraction_max 0.923
_diffrn_reflns_theta_full 67.684
_diffrn_reflns_theta_max 69.597
_diffrn_reflns_theta_min 3.237
_diffrn_source 'Enhance Ultra (Cu) X-ray Source'
_exptl_absorpt_coefficient_mu 3.156
_exptl_absorpt_correction_T_max 1.00000
_exptl_absorpt_correction_T_min 0.47913
_exptl_absorpt_correction_type multi-scan
_exptl_absorpt_process_details
;
CrysAlisPro, Agilent Technologies,
Version 1.171.36.21 (release 14-08-2012 CrysAlis171 .NET)
(compiled Sep 14 2012,17:21:16)
Empirical absorption correction using spherical harmonics,
 implemented in SCALE3 ABSPACK scaling algorithm.
;
_exptl_crystal_colour colourless
_exptl_crystal_density_diffrn 1.441
_exptl_crystal_description block
_exptl_crystal_F_000 832
_exptl_crystal_size_max 0.370
_exptl_crystal_size_mid 0.320
_exptl_crystal_size_min 0.310
_refine_diff_density_max 0.710
_refine_diff_density_min -0.460
_refine_diff_density_rms 0.063
_refine_ls_abs_structure_details
;
 Flack x determined using 2220 quotients [(I+)-(I-)]/[(I+)+(I-)]
 (Parsons and Flack (2004), Acta Cryst. A60, s61).
;
_refine_ls_abs_structure_Flack 0.007(9)
_refine_ls_extinction_method none
_refine_ls_goodness_of_fit_ref 1.052
_refine_ls_hydrogen_treatment constr
_refine_ls_matrix_type full
_refine_ls_number_parameters 451
_refine_ls_number_reflns 6465
_refine_ls_number_restraints 38
_refine_ls_restrained_S_all 1.084
_refine_ls_R_factor_all 0.0580
_refine_ls_R_factor_gt 0.0528
_refine_ls_shift/su_max 0.000
_refine_ls_shift/su_mean 0.000
_refine_ls_structure_factor_coef Fsqd
_refine_ls_weighting_details 'w=1/[\s^2^(Fo^2^)+(0.0952P)^2^+0.8655P] where P=(Fo^2^+2Fc^2^)/3'
_refine_ls_weighting_scheme calc
_refine_ls_wR_factor_gt 0.1552
_refine_ls_wR_factor_ref 0.1625
_reflns_Friedel_coverage 0.710
_reflns_Friedel_fraction_full 0.873
_reflns_Friedel_fraction_max 0.848
_reflns_number_gt 5765
_reflns_number_total 6465
_reflns_threshold_expression 'I > 2\s(I)'
_cod_data_source_file ol503017h_si_002.cif
_cod_data_source_block 4o
_cod_depositor_comments 'Adding full bibliography for 1518153.cif.'
_cod_database_code 1518153
_shelx_space_group_comment
;
The symmetry employed for this shelxl refinement is uniquely defined
by the following loop, which should always be used as a source of
symmetry information in preference to the above space-group names.
They are only intended as comments.
;
_shelx_estimated_absorpt_t_min 0.388
_shelx_estimated_absorpt_t_max 0.441
_shelxl_version_number 2013-4

loop_
_space_group_symop_operation_xyz
'x, y, z'
'-x, y+1/2, -z'

loop_
_atom_site_label
_atom_site_type_symbol
_atom_site_fract_x
_atom_site_fract_y
_atom_site_fract_z
_atom_site_U_iso_or_equiv
_atom_site_adp_type
_atom_site_occupancy
_atom_site_site_symmetry_order
_atom_site_calc_flag
_atom_site_refinement_flags_posn
_atom_site_refinement_flags_adp
C28 C 0.3983(3) 0.3463(11) 0.5635(3) 0.0575(14) Uani 1 1 d . .
H28A H 0.3571 0.2846 0.5865 0.069 Uiso 1 1 calc R U
H28B H 0.3709 0.3917 0.5120 0.069 Uiso 1 1 calc R U
C24 C 0.6162(3) 0.1563(9) 0.6259(3) 0.0464(12) Uani 1 1 d . .
C21 C 0.7620(4) -0.0529(12) 0.6352(3) 0.0611(16) Uani 1 1 d . .
C4 C 0.3867(3) 0.5052(9) 0.8751(3) 0.0439(11) Uani 1 1 d . .
C23 C 0.6792(3) 0.2493(11) 0.6001(3) 0.0557(14) Uani 1 1 d . .
H23 H 0.6720 0.3828 0.5797 0.067 Uiso 1 1 calc R U
C27 C 0.4663(3) 0.1936(10) 0.5620(3) 0.0504(13) Uani 1 1 d . .
C7 C 0.5342(3) 0.4506(9) 0.9442(3) 0.0476(12) Uani 1 1 d . .
C22 C 0.7528(4) 0.1435(12) 0.6047(4) 0.0652(17) Uani 1 1 d . .
H22 H 0.7954 0.2046 0.5874 0.078 Uiso 1 1 calc R U
C26 C 0.7005(4) -0.1466(11) 0.6617(3) 0.0633(15) Uani 1 1 d . .
H26 H 0.7081 -0.2796 0.6825 0.076 Uiso 1 1 calc R U
C5 C 0.3249(3) 0.3971(10) 0.8977(3) 0.0527(13) Uani 1 1 d . .
H5 H 0.3340 0.2610 0.9152 0.063 Uiso 1 1 calc R U
C33 C 0.2784(4) 0.8878(15) 0.6368(4) 0.082(2) Uani 1 1 d . .
H33 H 0.3034 0.9569 0.6820 0.098 Uiso 1 1 calc R U
C13 C 0.7154(3) -0.2450(10) 0.8694(3) 0.0556(14) Uani 1 1 d . .
H13 H 0.6891 -0.3111 0.8239 0.067 Uiso 1 1 calc R U
C10 C 0.4833(3) 0.2526(9) 0.8347(3) 0.0448(11) Uani 1 1 d . .
C34 C 0.1970(5) 0.9667(15) 0.5903(4) 0.082(2) Uani 1 1 d . .
C8 C 0.6056(3) 0.3130(10) 0.9372(3) 0.0486(12) Uani 1 1 d . .
H8A H 0.6201 0.2164 0.9797 0.058 Uiso 1 1 calc R U
H8B H 0.6543 0.3958 0.9364 0.058 Uiso 1 1 calc R U
C15 C 0.8495(3) -0.4476(11) 0.8692(3) 0.0570(14) Uani 1 1 d . .
H15 H 0.8495 -0.3861 0.8196 0.068 Uiso 1 1 calc R U
C2 C 0.3000(3) 0.8045(11) 0.8469(3) 0.0548(13) Uani 1 1 d . .
H2 H 0.2911 0.9405 0.8291 0.066 Uiso 1 1 calc R U
C3 C 0.3742(3) 0.7072(9) 0.8496(3) 0.0485(12) Uani 1 1 d . .
H3 H 0.4162 0.7778 0.8342 0.058 Uiso 1 1 calc R U
C6 C 0.2494(3) 0.4928(11) 0.8941(3) 0.0593(15) Uani 1 1 d . .
H6 H 0.2064 0.4204 0.9072 0.071 Uiso 1 1 calc R U
C31 C 0.3949(4) 0.6346(11) 0.6635(3) 0.0650(16) Uani 1 1 d . .
H31A H 0.3822 0.5337 0.6989 0.078 Uiso 1 1 calc R U
H31B H 0.4302 0.7409 0.6933 0.078 Uiso 1 1 calc R U
C30 C 0.5245(3) 0.4418(9) 0.6522(3) 0.0474(12) Uani 1 1 d . .
C9 C 0.5745(3) 0.1957(9) 0.8614(3) 0.0468(11) Uani 1 1 d . .
H9 H 0.6038 0.2481 0.8243 0.056 Uiso 1 1 calc R U
C25 C 0.6267(3) -0.0401(9) 0.6572(3) 0.0522(13) Uani 1 1 d . .
H25 H 0.5845 -0.1011 0.6751 0.063 Uiso 1 1 calc R U
C35 C 0.1451(5) 1.1006(17) 0.6295(6) 0.103(3) Uani 1 1 d D U
H35 H 0.1422 1.0293 0.6768 0.124 Uiso 1 1 calc R U
C18 C 0.9438(5) -0.8281(13) 0.8591(5) 0.088(2) Uani 1 1 d . .
H18A H 0.9463 -0.8979 0.9072 0.105 Uiso 1 1 calc R U
H18B H 0.9726 -0.9144 0.8298 0.105 Uiso 1 1 calc R U
C32 C 0.3154(4) 0.7322(12) 0.6183(3) 0.0691(18) Uani 1 1 d . .
H32 H 0.2907 0.6711 0.5714 0.083 Uiso 1 1 calc R U
C38 C 0.0535(8) 1.466(2) 0.6486(8) 0.144(5) Uani 1 1 d . U
H38A H 0.0240 1.5603 0.6746 0.173 Uiso 1 1 calc R U
H38B H 0.0580 1.5324 0.6015 0.173 Uiso 1 1 calc R U
C16 C 0.8064(4) -0.6560(13) 0.8532(4) 0.0735(18) Uani 1 1 d . .
H16A H 0.8010 -0.7163 0.9010 0.088 Uiso 1 1 calc R U
H16B H 0.7508 -0.6358 0.8205 0.088 Uiso 1 1 calc R U
C12 C 0.6747(3) -0.1043(10) 0.8988(3) 0.0530(13) Uani 1 1 d . .
H12 H 0.7043 -0.0375 0.9429 0.064 Uiso 1 1 calc R U
C14 C 0.8034(4) -0.2992(11) 0.9085(3) 0.0616(15) Uani 1 1 d . .
C36 C 0.0590(7) 1.128(3) 0.5829(7) 0.145(5) Uani 1 1 d . U
H36A H 0.0309 0.9947 0.5739 0.174 Uiso 1 1 calc R U
H36B H 0.0590 1.1895 0.5339 0.174 Uiso 1 1 calc R U
C39 C 0.1360(7) 1.427(3) 0.6968(7) 0.141(4) Uani 1 1 d . U
H39A H 0.1317 1.3513 0.7422 0.169 Uiso 1 1 calc R U
H39B H 0.1642 1.5573 0.7128 0.169 Uiso 1 1 calc R U
C19 C 0.9868(4) -0.6249(17) 0.8746(5) 0.095(3) Uani 1 1 d . .
H19A H 0.9922 -0.5652 0.8267 0.114 Uiso 1 1 calc R U
H19B H 1.0424 -0.6463 0.9071 0.114 Uiso 1 1 calc R U
C20 C 0.9405(3) -0.4739(14) 0.9132(5) 0.081(2) Uani 1 1 d . .
H20A H 0.9681 -0.3397 0.9177 0.098 Uiso 1 1 calc R U
H20B H 0.9428 -0.5232 0.9645 0.098 Uiso 1 1 calc R U
C17 C 0.8534(4) -0.8041(13) 0.8150(5) 0.080(2) Uani 1 1 d . .
H17A H 0.8512 -0.7542 0.7638 0.096 Uiso 1 1 calc R U
H17B H 0.8265 -0.9391 0.8103 0.096 Uiso 1 1 calc R U
C11 C 0.5856(3) -0.0410(9) 0.8683(3) 0.0509(12) Uani 1 1 d . .
H11A H 0.5532 -0.0941 0.9020 0.061 Uiso 1 1 calc R U
H11B H 0.5642 -0.1035 0.8183 0.061 Uiso 1 1 calc R U
C1 C 0.2387(3) 0.6991(11) 0.8706(3) 0.0587(15) Uani 1 1 d . .
C37 C 0.0104(7) 1.286(3) 0.6322(8) 0.151(5) Uani 1 1 d . U
H37A H -0.0457 1.3146 0.6021 0.181 Uiso 1 1 calc R U
H37B H 0.0066 1.2184 0.6793 0.181 Uiso 1 1 calc R U
C29 C 0.4416(3) 0.5268(9) 0.6112(3) 0.0509(12) Uani 1 1 d . .
H29 H 0.4518 0.6323 0.5754 0.061 Uiso 1 1 calc R U
C40 C 0.1882(7) 1.294(2) 0.6510(8) 0.147(4) Uani 1 1 d D U
H40A H 0.1931 1.3686 0.6057 0.176 Uiso 1 1 calc R U
H40B H 0.2437 1.2676 0.6828 0.176 Uiso 1 1 calc R U
N2 N 0.5371(2) 0.2587(8) 0.6157(2) 0.0463(10) Uani 1 1 d . .
N1 N 0.4663(2) 0.4073(7) 0.8823(2) 0.0440(10) Uani 1 1 d . .
O3 O 0.8366(3) -0.2236(12) 0.9696(3) 0.104(2) Uani 1 1 d . .
O4 O 0.4630(3) 0.0396(8) 0.5232(2) 0.0661(11) Uani 1 1 d . .
O5 O 0.5745(2) 0.5130(7) 0.7071(2) 0.0593(10) Uani 1 1 d . .
O1 O 0.5326(2) 0.5730(7) 0.9936(2) 0.0603(10) Uani 1 1 d . .
O2 O 0.4327(2) 0.1801(7) 0.7804(2) 0.0631(11) Uani 1 1 d . .
O6 O 0.1702(4) 0.9152(16) 0.5275(3) 0.146(4) Uani 1 1 d . .
Br1 Br 0.13818(5) 0.83776(15) 0.87069(6) 0.1061(4) Uani 1 1 d . .
Br2 Br 0.86212(5) -0.20237(17) 0.64121(6) 0.1068(4) Uani 1 1 d . .

loop_
_atom_site_aniso_label
_atom_site_aniso_U_11
_atom_site_aniso_U_22
_atom_site_aniso_U_33
_atom_site_aniso_U_23
_atom_site_aniso_U_13
_atom_site_aniso_U_12
C28 0.051(3) 0.058(4) 0.063(3) -0.004(3) 0.013(2) 0.005(3)
C24 0.048(3) 0.045(3) 0.047(2) -0.002(2) 0.013(2) 0.001(2)
C21 0.049(3) 0.070(4) 0.064(3) -0.004(3) 0.013(3) 0.012(3)
C4 0.040(2) 0.047(3) 0.044(2) 0.000(2) 0.0080(19) 0.005(2)
C23 0.053(3) 0.049(3) 0.065(3) 0.010(3) 0.014(2) -0.010(3)
C27 0.050(3) 0.053(3) 0.050(3) -0.006(2) 0.015(2) -0.003(3)
C7 0.042(2) 0.047(3) 0.053(3) 0.002(2) 0.011(2) 0.000(2)
C22 0.052(3) 0.076(5) 0.069(4) 0.007(3) 0.017(3) 0.001(3)
C26 0.071(3) 0.051(4) 0.068(3) 0.009(3) 0.018(3) 0.007(3)
C5 0.048(3) 0.049(3) 0.062(3) 0.004(3) 0.015(2) 0.003(3)
C33 0.085(4) 0.100(6) 0.062(3) -0.002(4) 0.022(3) 0.040(5)
C13 0.049(3) 0.057(4) 0.060(3) -0.002(3) 0.014(2) 0.007(3)
C10 0.043(2) 0.040(3) 0.051(3) 0.002(2) 0.011(2) 0.006(2)
C34 0.084(5) 0.100(6) 0.061(3) -0.011(4) 0.014(3) 0.035(4)
C8 0.038(2) 0.049(3) 0.058(3) -0.002(3) 0.0108(19) 0.002(2)
C15 0.047(3) 0.063(4) 0.059(3) -0.006(3) 0.010(2) 0.012(3)
C2 0.053(3) 0.049(3) 0.061(3) 0.004(3) 0.011(2) 0.015(3)
C3 0.048(3) 0.048(3) 0.051(3) 0.000(2) 0.015(2) 0.001(2)
C6 0.045(3) 0.066(4) 0.070(3) 0.008(3) 0.021(2) -0.003(3)
C31 0.077(4) 0.066(4) 0.054(3) 0.001(3) 0.022(3) 0.022(3)
C30 0.056(3) 0.041(3) 0.047(2) 0.004(2) 0.016(2) 0.000(2)
C9 0.042(2) 0.048(3) 0.054(3) 0.003(2) 0.019(2) 0.002(2)
C25 0.056(3) 0.044(3) 0.059(3) 0.008(2) 0.019(2) 0.001(3)
C35 0.095(5) 0.100(5) 0.106(5) -0.018(4) 0.010(4) 0.034(4)
C18 0.079(5) 0.069(5) 0.105(5) -0.016(4) 0.006(4) 0.033(4)
C32 0.072(4) 0.077(5) 0.059(3) -0.007(3) 0.018(3) 0.018(4)
C38 0.136(6) 0.120(7) 0.163(7) -0.021(6) 0.012(5) 0.038(5)
C16 0.055(3) 0.072(5) 0.093(4) -0.013(4) 0.018(3) 0.010(3)
C12 0.042(2) 0.053(3) 0.062(3) -0.004(3) 0.010(2) 0.007(2)
C14 0.057(3) 0.064(4) 0.062(3) -0.005(3) 0.010(3) 0.011(3)
C36 0.136(6) 0.142(7) 0.147(6) -0.020(6) 0.018(5) 0.013(6)
C39 0.138(6) 0.141(7) 0.140(6) -0.028(5) 0.026(5) 0.020(5)
C19 0.050(3) 0.111(7) 0.121(6) -0.024(5) 0.018(4) 0.019(4)
C20 0.043(3) 0.079(5) 0.115(5) -0.025(4) 0.007(3) 0.004(3)
C17 0.065(4) 0.065(4) 0.111(5) -0.027(4) 0.022(4) 0.005(3)
C11 0.045(3) 0.053(3) 0.056(3) -0.001(2) 0.015(2) 0.008(2)
C1 0.045(3) 0.065(4) 0.065(3) 0.005(3) 0.012(2) 0.011(3)
C37 0.121(6) 0.156(7) 0.179(7) 0.007(6) 0.044(5) 0.008(6)
C29 0.057(3) 0.048(3) 0.049(2) 0.002(2) 0.015(2) 0.007(2)
C40 0.124(6) 0.154(7) 0.164(7) 0.005(6) 0.040(5) 0.010(6)
N2 0.046(2) 0.041(3) 0.051(2) 0.0027(19) 0.0088(17) 0.002(2)
N1 0.040(2) 0.045(3) 0.047(2) 0.0009(18) 0.0123(16) 0.0060(19)
O3 0.074(3) 0.132(5) 0.090(3) -0.047(4) -0.010(2) 0.042(3)
O4 0.064(2) 0.064(3) 0.069(2) -0.019(2) 0.0130(19) 0.002(2)
O5 0.065(2) 0.052(2) 0.056(2) -0.0051(18) 0.0067(17) -0.0034(19)
O1 0.054(2) 0.059(3) 0.066(2) -0.019(2) 0.0099(17) 0.0048(19)
O2 0.058(2) 0.067(3) 0.057(2) -0.0130(19) 0.0022(17) 0.011(2)
O6 0.134(5) 0.196(9) 0.086(4) -0.041(5) -0.011(3) 0.094(6)
Br1 0.0645(4) 0.1094(9) 0.1545(8) 0.0128(7) 0.0466(5) 0.0356(5)
Br2 0.0757(5) 0.1109(9) 0.1409(8) 0.0158(6) 0.0406(5) 0.0411(6)

loop_
_atom_type_symbol
_atom_type_description
_atom_type_scat_dispersion_real
_atom_type_scat_dispersion_imag
_atom_type_scat_source
C C 0.0181 0.0091 'International Tables Vol C Tables 4.2.6.8 and 6.1.1.4'
H H 0.0000 0.0000 'International Tables Vol C Tables 4.2.6.8 and 6.1.1.4'
N N 0.0311 0.0180 'International Tables Vol C Tables 4.2.6.8 and 6.1.1.4'
O O 0.0492 0.0322 'International Tables Vol C Tables 4.2.6.8 and 6.1.1.4'
Br Br -0.6763 1.2805 'International Tables Vol C Tables 4.2.6.8 and 6.1.1.4'

loop_
_geom_angle_atom_site_label_1
_geom_angle_atom_site_label_2
_geom_angle_atom_site_label_3
_geom_angle
C27 C28 C29 105.1(4)
C27 C28 H28A 110.7
C29 C28 H28A 110.7
C27 C28 H28B 110.7
C29 C28 H28B 110.7
H28A C28 H28B 108.8
C25 C24 C23 120.5(5)
C25 C24 N2 119.3(5)
C23 C24 N2 120.1(5)
C26 C21 C22 121.9(6)
C26 C21 Br2 118.3(6)
C22 C21 Br2 119.8(5)
C3 C4 C5 120.9(5)
C3 C4 N1 120.0(5)
C5 C4 N1 119.0(5)
C24 C23 C22 119.8(6)
C24 C23 H23 120.1
C22 C23 H23 120.1
O4 C27 N2 124.2(5)
O4 C27 C28 128.5(5)
N2 C27 C28 107.4(5)
O1 C7 N1 124.2(5)
O1 C7 C8 127.9(5)
N1 C7 C8 107.9(4)
C21 C22 C23 119.0(6)
C21 C22 H22 120.5
C23 C22 H22 120.5
C21 C26 C25 119.0(6)
C21 C26 H26 120.5
C25 C26 H26 120.5
C6 C5 C4 119.5(6)
C6 C5 H5 120.2
C4 C5 H5 120.2
C32 C33 C34 123.6(7)
C32 C33 H33 118.2
C34 C33 H33 118.2
C12 C13 C14 120.6(6)
C12 C13 H13 119.7
C14 C13 H13 119.7
O2 C10 N1 124.6(4)
O2 C10 C9 126.7(5)
N1 C10 C9 108.7(4)
O6 C34 C33 121.7(7)
O6 C34 C35 119.9(7)
C33 C34 C35 118.2(6)
C7 C8 C9 105.6(4)
C7 C8 H8A 110.6
C9 C8 H8A 110.6
C7 C8 H8B 110.6
C9 C8 H8B 110.6
H8A C8 H8B 108.8
C14 C15 C16 112.4(5)
C14 C15 C20 112.2(5)
C16 C15 C20 111.0(6)
C14 C15 H15 107.0
C16 C15 H15 107.0
C20 C15 H15 107.0
C3 C2 C1 119.4(6)
C3 C2 H2 120.3
C1 C2 H2 120.3
C2 C3 C4 120.0(5)
C2 C3 H3 120.0
C4 C3 H3 120.0
C5 C6 C1 118.9(6)
C5 C6 H6 120.5
C1 C6 H6 120.5
C32 C31 C29 111.4(5)
C32 C31 H31A 109.3
C29 C31 H31A 109.3
C32 C31 H31B 109.3
C29 C31 H31B 109.3
H31A C31 H31B 108.0
O5 C30 N2 123.8(5)
O5 C30 C29 128.5(5)
N2 C30 C29 107.7(4)
C10 C9 C8 104.5(4)
C10 C9 C11 110.9(4)
C8 C9 C11 114.1(5)
C10 C9 H9 109.1
C8 C9 H9 109.1
C11 C9 H9 109.1
C24 C25 C26 119.8(5)
C24 C25 H25 120.1
C26 C25 H25 120.1
C40 C35 C36 113.2(10)
C40 C35 C34 108.4(9)
C36 C35 C34 112.6(8)
C40 C35 H35 107.4
C36 C35 H35 107.4
C34 C35 H35 107.4
C19 C18 C17 112.0(7)
C19 C18 H18A 109.2
C17 C18 H18A 109.2
C19 C18 H18B 109.2
C17 C18 H18B 109.2
H18A C18 H18B 107.9
C33 C32 C31 127.3(6)
C33 C32 H32 116.3
C31 C32 H32 116.3
C37 C38 C39 110.3(13)
C37 C38 H38A 109.6
C39 C38 H38A 109.6
C37 C38 H38B 109.6
C39 C38 H38B 109.6
H38A C38 H38B 108.1
C17 C16 C15 112.1(6)
C17 C16 H16A 109.2
C15 C16 H16A 109.2
C17 C16 H16B 109.2
C15 C16 H16B 109.2
H16A C16 H16B 107.9
C13 C12 C11 126.7(5)
C13 C12 H12 116.6
C11 C12 H12 116.6
O3 C14 C13 120.4(6)
O3 C14 C15 121.1(5)
C13 C14 C15 118.5(5)
C35 C36 C37 107.2(10)
C35 C36 H36A 110.3
C37 C36 H36A 110.3
C35 C36 H36B 110.3
C37 C36 H36B 110.3
H36A C36 H36B 108.5
C38 C39 C40 109.8(10)
C38 C39 H39A 109.7
C40 C39 H39A 109.7
C38 C39 H39B 109.7
C40 C39 H39B 109.7
H39A C39 H39B 108.2
C18 C19 C20 112.2(7)
C18 C19 H19A 109.2
C20 C19 H19A 109.2
C18 C19 H19B 109.2
C20 C19 H19B 109.2
H19A C19 H19B 107.9
C19 C20 C15 112.4(6)
C19 C20 H20A 109.1
C15 C20 H20A 109.1
C19 C20 H20B 109.1
C15 C20 H20B 109.1
H20A C20 H20B 107.9
C16 C17 C18 112.4(6)
C16 C17 H17A 109.1
C18 C17 H17A 109.1
C16 C17 H17B 109.1
C18 C17 H17B 109.1
H17A C17 H17B 107.8
C12 C11 C9 112.8(5)
C12 C11 H11A 109.0
C9 C11 H11A 109.0
C12 C11 H11B 109.0
C9 C11 H11B 109.0
H11A C11 H11B 107.8
C2 C1 C6 121.1(6)
C2 C1 Br1 119.2(5)
C6 C1 Br1 119.6(5)
C38 C37 C36 109.5(12)
C38 C37 H37A 109.8
C36 C37 H37A 109.8
C38 C37 H37B 109.8
C36 C37 H37B 109.8
H37A C37 H37B 108.2
C30 C29 C28 104.3(5)
C30 C29 C31 114.0(4)
C28 C29 C31 117.2(5)
C30 C29 H29 106.9
C28 C29 H29 106.9
C31 C29 H29 106.9
C35 C40 C39 107.9(10)
C35 C40 H40A 110.1
C39 C40 H40A 110.1
C35 C40 H40B 110.1
C39 C40 H40B 110.1
H40A C40 H40B 108.4
C27 N2 C30 112.7(4)
C27 N2 C24 122.5(5)
C30 N2 C24 124.6(4)
C10 N1 C7 112.8(4)
C10 N1 C4 125.7(4)
C7 N1 C4 121.4(4)

loop_
_geom_bond_atom_site_label_1
_geom_bond_atom_site_label_2
_geom_bond_distance
C28 C27 1.500(8)
C28 C29 1.515(8)
C28 H28A 0.9700
C28 H28B 0.9700
C24 C25 1.377(8)
C24 C23 1.381(8)
C24 N2 1.439(7)
C21 C26 1.370(9)
C21 C22 1.371(10)
C21 Br2 1.899(6)
C4 C3 1.377(8)
C4 C5 1.382(8)
C4 N1 1.439(6)
C23 C22 1.381(9)
C23 H23 0.9300
C27 O4 1.207(7)
C27 N2 1.385(7)
C7 O1 1.196(7)
C7 N1 1.400(6)
C7 C8 1.509(7)
C22 H22 0.9300
C26 C25 1.386(8)
C26 H26 0.9300
C5 C6 1.381(8)
C5 H5 0.9300
C33 C32 1.261(10)
C33 C34 1.488(9)
C33 H33 0.9300
C13 C12 1.317(8)
C13 C14 1.493(8)
C13 H13 0.9300
C10 O2 1.212(6)
C10 N1 1.390(7)
C10 C9 1.512(6)
C34 O6 1.156(9)
C34 C35 1.513(11)
C8 C9 1.534(7)
C8 H8A 0.9700
C8 H8B 0.9700
C15 C14 1.507(8)
C15 C16 1.512(10)
C15 C20 1.528(7)
C15 H15 0.9800
C2 C3 1.371(7)
C2 C1 1.377(9)
C2 H2 0.9300
C3 H3 0.9300
C6 C1 1.391(10)
C6 H6 0.9300
C31 C32 1.502(9)
C31 C29 1.530(7)
C31 H31A 0.9700
C31 H31B 0.9700
C30 O5 1.210(6)
C30 N2 1.390(7)
C30 C29 1.492(7)
C9 C11 1.535(8)
C9 H9 0.9800
C25 H25 0.9300
C35 C40 1.436(12)
C35 C36 1.474(13)
C35 H35 0.9800
C18 C19 1.481(13)
C18 C17 1.518(9)
C18 H18A 0.9700
C18 H18B 0.9700
C32 H32 0.9300
C38 C37 1.357(19)
C38 C39 1.447(14)
C38 H38A 0.9700
C38 H38B 0.9700
C16 C17 1.502(9)
C16 H16A 0.9700
C16 H16B 0.9700
C12 C11 1.497(7)
C12 H12 0.9300
C14 O3 1.204(8)
C36 C37 1.68(2)
C36 H36A 0.9700
C36 H36B 0.9700
C39 C40 1.589(16)
C39 H39A 0.9700
C39 H39B 0.9700
C19 C20 1.512(11)
C19 H19A 0.9700
C19 H19B 0.9700
C20 H20A 0.9700
C20 H20B 0.9700
C17 H17A 0.9700
C17 H17B 0.9700
C11 H11A 0.9700
C11 H11B 0.9700
C1 Br1 1.891(6)
C37 H37A 0.9700
C37 H37B 0.9700
C29 H29 0.9800
C40 H40A 0.9700
C40 H40B 0.9700

loop_
_geom_torsion_atom_site_label_1
_geom_torsion_atom_site_label_2
_geom_torsion_atom_site_label_3
_geom_torsion_atom_site_label_4
_geom_torsion
C25 C24 C23 C22 0.9(9)
N2 C24 C23 C22 -175.0(5)
C29 C28 C27 O4 -169.6(6)
C29 C28 C27 N2 11.2(6)
C26 C21 C22 C23 -0.4(10)
Br2 C21 C22 C23 179.4(5)
C24 C23 C22 C21 -0.2(9)
C22 C21 C26 C25 0.4(10)
Br2 C21 C26 C25 -179.5(5)
C3 C4 C5 C6 0.4(8)
N1 C4 C5 C6 177.3(5)
C32 C33 C34 O6 -14.9(16)
C32 C33 C34 C35 159.0(9)
O1 C7 C8 C9 -177.6(6)
N1 C7 C8 C9 4.1(6)
C1 C2 C3 C4 0.7(8)
C5 C4 C3 C2 0.5(8)
N1 C4 C3 C2 -176.3(5)
C4 C5 C6 C1 -2.5(9)
O2 C10 C9 C8 -173.1(6)
N1 C10 C9 C8 8.0(6)
O2 C10 C9 C11 -49.8(7)
N1 C10 C9 C11 131.3(5)
C7 C8 C9 C10 -7.2(6)
C7 C8 C9 C11 -128.4(5)
C23 C24 C25 C26 -1.0(8)
N2 C24 C25 C26 175.0(5)
C21 C26 C25 C24 0.3(9)
O6 C34 C35 C40 -118.9(12)
C33 C34 C35 C40 67.2(12)
O6 C34 C35 C36 7.2(16)
C33 C34 C35 C36 -166.7(11)
C34 C33 C32 C31 -176.3(8)
C29 C31 C32 C33 -152.5(8)
C14 C15 C16 C17 -179.2(6)
C20 C15 C16 C17 -52.6(8)
C14 C13 C12 C11 -177.0(6)
C12 C13 C14 O3 4.2(11)
C12 C13 C14 C15 -174.9(6)
C16 C15 C14 O3 122.2(8)
C20 C15 C14 O3 -3.7(11)
C16 C15 C14 C13 -58.6(8)
C20 C15 C14 C13 175.4(6)
C40 C35 C36 C37 -54.6(15)
C34 C35 C36 C37 -178.0(11)
C37 C38 C39 C40 65.6(18)
C17 C18 C19 C20 53.2(11)
C18 C19 C20 C15 -53.4(11)
C14 C15 C20 C19 179.2(7)
C16 C15 C20 C19 52.6(9)
C15 C16 C17 C18 53.4(10)
C19 C18 C17 C16 -53.6(11)
C13 C12 C11 C9 -130.5(7)
C10 C9 C11 C12 -176.8(4)
C8 C9 C11 C12 -59.2(6)
C3 C2 C1 C6 -2.9(9)
C3 C2 C1 Br1 177.4(4)
C5 C6 C1 C2 3.8(10)
C5 C6 C1 Br1 -176.5(4)
C39 C38 C37 C36 -62.3(17)
C35 C36 C37 C38 56.0(17)
O5 C30 C29 C28 -164.6(6)
N2 C30 C29 C28 15.9(6)
O5 C30 C29 C31 -35.6(9)
N2 C30 C29 C31 144.9(5)
C27 C28 C29 C30 -16.2(6)
C27 C28 C29 C31 -143.2(5)
C32 C31 C29 C30 175.2(6)
C32 C31 C29 C28 -62.6(8)
C36 C35 C40 C39 57.9(14)
C34 C35 C40 C39 -176.4(9)
C38 C39 C40 C35 -60.3(16)
O4 C27 N2 C30 179.5(5)
C28 C27 N2 C30 -1.2(6)
O4 C27 N2 C24 5.2(8)
C28 C27 N2 C24 -175.5(5)
O5 C30 N2 C27 170.9(5)
C29 C30 N2 C27 -9.5(6)
O5 C30 N2 C24 -14.9(8)
C29 C30 N2 C24 164.6(5)
C25 C24 N2 C27 -69.6(6)
C23 C24 N2 C27 106.3(6)
C25 C24 N2 C30 116.8(6)
C23 C24 N2 C30 -67.3(7)
O2 C10 N1 C7 175.2(5)
C9 C10 N1 C7 -5.8(6)
O2 C10 N1 C4 0.1(9)
C9 C10 N1 C4 179.1(5)
O1 C7 N1 C10 -177.4(5)
C8 C7 N1 C10 1.0(6)
O1 C7 N1 C4 -2.0(9)
C8 C7 N1 C4 176.3(5)
C3 C4 N1 C10 -107.7(6)
C5 C4 N1 C10 75.4(7)
C3 C4 N1 C7 77.6(6)
C5 C4 N1 C7 -99.3(6)
